data_2230643
loop_
_publ_author_name
'N. Al-Mohammed, Nassir'
'Alias, Yatimah'
'Abdullah, Zanariah'
'Khaledi, Hamid'

_publ_section_title
;
 Imidazo[1,2-<i>b</i>]isoquinoline-5,10-dione
;
_journal_issue 7
_journal_name_full 'Acta Crystallographica Section E'
_journal_page_first o1666
_journal_paper_doi 10.1107/S1600536811022082
_journal_volume 67
_journal_year 2011
_chemical_formula_iupac 'C11 H6 N2 O2'
_chemical_formula_moiety 'C11 H6 N2 O2'
_chemical_formula_sum 'C11 H6 N2 O2'
_chemical_formula_weight 198.18
_chemical_name_systematic
;
Imidazo[1,2-<i>b</i>]isoquinoline-5,10-dione
;
_space_group_IT_number 14
_symmetry_cell_setting monoclinic
_symmetry_space_group_name_Hall '-P 2ybc'
_symmetry_space_group_name_H-M 'P 1 21/c 1'
_atom_sites_solution_hydrogens geom
_atom_sites_solution_primary direct
_atom_sites_solution_secondary difmap
_audit_creation_method SHELXL-97
_cell_angle_alpha 90.00
_cell_angle_beta 99.9470(10)
_cell_angle_gamma 90.00
_cell_formula_units_Z 4
_cell_length_a 7.6518(7)
_cell_length_b 7.2469(6)
_cell_length_c 15.5197(13)
_cell_measurement_reflns_used 1521
_cell_measurement_temperature 100(2)
_cell_measurement_theta_max 29.53
_cell_measurement_theta_min 2.67
_cell_volume 847.66(13)
_computing_cell_refinement 'SAINT (Bruker, 2007)'
_computing_data_collection 'APEX2 (Bruker, 2007)'
_computing_data_reduction 'SAINT (Bruker, 2007)'
_computing_molecular_graphics 'X-Seed (Barbour, 2001)'
_computing_publication_material 'SHELXL97 (Sheldrick, 2008) and publCIF (Westrip, 2010)'
_computing_structure_refinement 'SHELXL97 (Sheldrick, 2008)'
_computing_structure_solution 'SHELXS97 (Sheldrick, 2008)'
_diffrn_ambient_temperature 100(2)
_diffrn_measured_fraction_theta_full 0.992
_diffrn_measured_fraction_theta_max 0.992
_diffrn_measurement_device_type 'Bruker APEXII CCD'
_diffrn_measurement_method '\f and \w scans'
_diffrn_radiation_monochromator graphite
_diffrn_radiation_source 'fine-focus sealed tube'
_diffrn_radiation_type MoK\a
_diffrn_radiation_wavelength 0.71073
_diffrn_reflns_av_R_equivalents 0.021
_diffrn_reflns_av_sigmaI/netI 0.026
_diffrn_reflns_limit_h_max 9
_diffrn_reflns_limit_h_min -9
_diffrn_reflns_limit_k_max 8
_diffrn_reflns_limit_k_min -9
_diffrn_reflns_limit_l_max 19
_diffrn_reflns_limit_l_min -20
_diffrn_reflns_number 4894
_diffrn_reflns_theta_full 27.50
_diffrn_reflns_theta_max 27.50
_diffrn_reflns_theta_min 2.66
_exptl_absorpt_coefficient_mu 0.111
_exptl_absorpt_correction_T_max 0.990
_exptl_absorpt_correction_T_min 0.977
_exptl_absorpt_correction_type multi-scan
_exptl_absorpt_process_details '(SADABS; Sheldrick, 1996)'
_exptl_crystal_colour yellow
_exptl_crystal_density_diffrn 1.553
_exptl_crystal_density_method 'not measured'
_exptl_crystal_description block
_exptl_crystal_F_000 408
_exptl_crystal_size_max 0.21
_exptl_crystal_size_mid 0.17
_exptl_crystal_size_min 0.09
_refine_diff_density_max 0.293
_refine_diff_density_min -0.223
_refine_ls_extinction_method none
_refine_ls_goodness_of_fit_ref 1.036
_refine_ls_hydrogen_treatment constr
_refine_ls_matrix_type full
_refine_ls_number_parameters 136
_refine_ls_number_reflns 1925
_refine_ls_number_restraints 0
_refine_ls_restrained_S_all 1.036
_refine_ls_R_factor_all 0.0512
_refine_ls_R_factor_gt 0.0400
_refine_ls_shift/su_max 0.000
_refine_ls_shift/su_mean 0.000
_refine_ls_structure_factor_coef Fsqd
_refine_ls_weighting_details 'calc w=1/[\s^2^(Fo^2^)+(0.0535P)^2^+0.3219P] where P=(Fo^2^+2Fc^2^)/3'
_refine_ls_weighting_scheme calc
_refine_ls_wR_factor_gt 0.0996
_refine_ls_wR_factor_ref 0.1069
_reflns_number_gt 1583
_reflns_number_total 1925
_reflns_threshold_expression >2sigma(I)
_cod_data_source_file gk2380.cif
_cod_data_source_block I
_cod_original_sg_symbol_H-M 'P 21/c'
_cod_database_code 2230643
_cod_database_fobs_code 2230643

loop_
_symmetry_equiv_pos_as_xyz
'x, y, z'
'-x, y+1/2, -z+1/2'
'-x, -y, -z'
'x, -y-1/2, z-1/2'

loop_
_atom_site_type_symbol
_atom_site_label
_atom_site_fract_x
_atom_site_fract_y
_atom_site_fract_z
_atom_site_U_iso_or_equiv
_atom_site_adp_type
_atom_site_calc_flag
_atom_site_refinement_flags
_atom_site_occupancy
_atom_site_symmetry_multiplicity
_atom_site_disorder_assembly
_atom_site_disorder_group
O O1 0.26338(13) 0.48928(15) 0.19588(7) 0.0219(3) Uani d . 1 1 . .
O O2 0.82600(13) 0.21685(15) 0.07219(7) 0.0224(3) Uani d . 1 1 . .
N N1 0.62688(16) 0.52159(17) 0.28827(8) 0.0186(3) Uani d . 1 1 . .
N N2 0.70971(15) 0.36883(16) 0.17748(7) 0.0152(3) Uani d . 1 1 . .
C C1 0.80899(19) 0.5005(2) 0.30252(10) 0.0202(3) Uani d . 1 1 . .
H H1 0.8866 0.5453 0.3526 0.024 Uiso calc R 1 1 . .
C C2 0.86301(19) 0.4074(2) 0.23580(9) 0.0197(3) Uani d . 1 1 . .
H H2 0.9811 0.3757 0.2304 0.024 Uiso calc R 1 1 . .
C C3 0.69589(18) 0.28089(19) 0.09539(9) 0.0160(3) Uani d . 1 1 . .
C C4 0.51463(18) 0.27899(19) 0.04292(9) 0.0154(3) Uani d . 1 1 . .
C C5 0.4917(2) 0.20479(19) -0.04108(9) 0.0190(3) Uani d . 1 1 . .
H H5 0.5907 0.1567 -0.0632 0.023 Uiso calc R 1 1 . .
C C6 0.3242(2) 0.2012(2) -0.09248(10) 0.0222(3) Uani d . 1 1 . .
H H6 0.3089 0.1516 -0.1500 0.027 Uiso calc R 1 1 . .
C C7 0.1790(2) 0.2701(2) -0.06005(9) 0.0217(3) Uani d . 1 1 . .
H H7 0.0644 0.2665 -0.0953 0.026 Uiso calc R 1 1 . .
C C8 0.20076(18) 0.3441(2) 0.02357(9) 0.0186(3) Uani d . 1 1 . .
H H8 0.1011 0.3913 0.0454 0.022 Uiso calc R 1 1 . .
C C9 0.36831(18) 0.34932(19) 0.07565(9) 0.0150(3) Uani d . 1 1 . .
C C10 0.38834(18) 0.43063(19) 0.16455(9) 0.0155(3) Uani d . 1 1 . .
C C11 0.57142(18) 0.44126(19) 0.21262(9) 0.0151(3) Uani d . 1 1 . .

loop_
_atom_site_aniso_label
_atom_site_aniso_U_11
_atom_site_aniso_U_22
_atom_site_aniso_U_33
_atom_site_aniso_U_12
_atom_site_aniso_U_13
_atom_site_aniso_U_23
O1 0.0171(5) 0.0277(6) 0.0215(5) 0.0024(4) 0.0055(4) -0.0027(4)
O2 0.0182(5) 0.0241(6) 0.0262(6) 0.0027(4) 0.0073(4) -0.0027(5)
N1 0.0194(6) 0.0195(6) 0.0161(6) -0.0011(5) 0.0012(5) -0.0007(5)
N2 0.0137(6) 0.0157(6) 0.0160(6) -0.0003(4) 0.0022(4) 0.0007(5)
C1 0.0191(7) 0.0209(7) 0.0189(7) -0.0032(6) -0.0013(5) -0.0004(6)
C2 0.0145(7) 0.0201(7) 0.0229(7) -0.0012(6) -0.0006(5) 0.0029(6)
C3 0.0179(7) 0.0131(6) 0.0175(7) -0.0002(5) 0.0044(5) 0.0017(5)
C4 0.0185(7) 0.0120(6) 0.0156(7) -0.0010(5) 0.0027(5) 0.0027(5)
C5 0.0265(8) 0.0150(7) 0.0165(7) -0.0012(6) 0.0064(6) 0.0012(6)
C6 0.0343(9) 0.0166(7) 0.0147(7) -0.0056(6) 0.0015(6) 0.0003(5)
C7 0.0226(7) 0.0215(8) 0.0186(7) -0.0052(6) -0.0037(6) 0.0032(6)
C8 0.0163(7) 0.0195(7) 0.0194(7) -0.0017(6) 0.0017(5) 0.0029(6)
C9 0.0169(7) 0.0134(7) 0.0146(7) -0.0018(5) 0.0024(5) 0.0032(5)
C10 0.0159(7) 0.0146(7) 0.0163(7) -0.0007(5) 0.0038(5) 0.0021(5)
C11 0.0155(7) 0.0143(7) 0.0160(7) 0.0003(5) 0.0043(5) 0.0019(5)

loop_
_atom_type_symbol
_atom_type_description
_atom_type_scat_dispersion_real
_atom_type_scat_dispersion_imag
_atom_type_scat_source
C C 0.0033 0.0016 'International Tables Vol C Tables 4.2.6.8 and 6.1.1.4'
H H 0.0000 0.0000 'International Tables Vol C Tables 4.2.6.8 and 6.1.1.4'
N N 0.0061 0.0033 'International Tables Vol C Tables 4.2.6.8 and 6.1.1.4'
O O 0.0106 0.0060 'International Tables Vol C Tables 4.2.6.8 and 6.1.1.4'

loop_
_geom_angle_atom_site_label_1
_geom_angle_atom_site_label_2
_geom_angle_atom_site_label_3
_geom_angle_site_symmetry_1
_geom_angle_site_symmetry_3
_geom_angle
_geom_angle_publ_flag
C11 N1 C1 . . 104.80(12) ?
C11 N2 C2 . . 106.70(12) ?
C11 N2 C3 . . 125.95(12) ?
C2 N2 C3 . . 127.27(12) ?
C2 C1 N1 . . 111.36(13) ?
C2 C1 H1 . . 124.3 ?
N1 C1 H1 . . 124.3 ?
C1 C2 N2 . . 105.33(13) ?
C1 C2 H2 . . 127.3 ?
N2 C2 H2 . . 127.3 ?
O2 C3 N2 . . 120.33(13) ?
O2 C3 C4 . . 125.01(13) ?
N2 C3 C4 . . 114.65(12) ?
C5 C4 C9 . . 120.00(13) ?
C5 C4 C3 . . 118.17(12) ?
C9 C4 C3 . . 121.83(12) ?
C6 C5 C4 . . 119.95(13) ?
C6 C5 H5 . . 120.0 ?
C4 C5 H5 . . 120.0 ?
C5 C6 C7 . . 120.15(14) ?
C5 C6 H6 . . 119.9 ?
C7 C6 H6 . . 119.9 ?
C8 C7 C6 . . 120.21(14) ?
C8 C7 H7 . . 119.9 ?
C6 C7 H7 . . 119.9 ?
C7 C8 C9 . . 120.21(13) ?
C7 C8 H8 . . 119.9 ?
C9 C8 H8 . . 119.9 ?
C8 C9 C4 . . 119.48(13) ?
C8 C9 C10 . . 119.16(12) ?
C4 C9 C10 . . 121.35(12) ?
O1 C10 C11 . . 121.49(13) ?
O1 C10 C9 . . 123.10(13) ?
C11 C10 C9 . . 115.39(12) ?
N1 C11 N2 . . 111.81(12) ?
N1 C11 C10 . . 127.51(12) ?
N2 C11 C10 . . 120.63(12) ?

loop_
_geom_bond_atom_site_label_1
_geom_bond_atom_site_label_2
_geom_bond_site_symmetry_2
_geom_bond_distance
_geom_bond_publ_flag
O1 C10 . 1.2215(16) ?
O2 C3 . 1.2084(17) ?
N1 C11 . 1.3135(18) ?
N1 C1 . 1.3812(19) ?
N2 C11 . 1.3754(17) ?
N2 C2 . 1.3808(18) ?
N2 C3 . 1.4121(18) ?
C1 C2 . 1.359(2) ?
C1 H1 . 0.9500 ?
C2 H2 . 0.9500 ?
C3 C4 . 1.4821(19) ?
C4 C5 . 1.3930(19) ?
C4 C9 . 1.4027(19) ?
C5 C6 . 1.388(2) ?
C5 H5 . 0.9500 ?
C6 C7 . 1.390(2) ?
C6 H6 . 0.9500 ?
C7 C8 . 1.387(2) ?
C7 H7 . 0.9500 ?
C8 C9 . 1.3930(19) ?
C8 H8 . 0.9500 ?
C9 C10 . 1.4836(19) ?
C10 C11 . 1.4710(18) ?

loop_
_geom_hbond_atom_site_label_D
_geom_hbond_atom_site_label_H
_geom_hbond_atom_site_label_A
_geom_hbond_site_symmetry_A
_geom_hbond_distance_DH
_geom_hbond_distance_HA
_geom_hbond_distance_DA
_geom_hbond_angle_DHA
C2 H2 O1 1_655 0.95 2.46 3.2828(17) 146
C6 H6 O1 4_565 0.95 2.57 3.5190(19) 179
C8 H8 O2 1_455 0.95 2.55 3.2233(17) 128

loop_
_cod_related_entry_id
_cod_related_entry_database
_cod_related_entry_code
1 ChemSpider 10825490
